data_4516981
loop_
_publ_author_name
'Sampson, Jessica'
'Choi, Gyeongshin'
'Akhtar, Muhammed Naseem'
'Jaseer, E. A.'
'Theravalappil, Rajesh'
'Garcia, Nestor'
'Agapie, Theodor'

_publ_section_title
;
 Early Metal Di(pyridyl) Pyrrolide Complexes with Second Coordination
 Sphere Arene-\p Interactions: Ligand Binding and Ethylene Polymerization.
;
_journal_issue 14
_journal_name_full 'ACS omega'
_journal_page_first 15879
_journal_page_last 15892
_journal_paper_doi 10.1021/acsomega.9b01788
_journal_volume 4
_journal_year 2019
_chemical_formula_moiety 'C38 H48 N6 Ti'
_chemical_formula_sum 'C38 H48 N6 Ti'
_chemical_formula_weight 636.72
_space_group_crystal_system triclinic
_space_group_IT_number 2
_space_group_name_Hall '-P 1'
_space_group_name_H-M_alt 'P -1'
_atom_sites_solution_hydrogens geom
_atom_sites_solution_primary dual
_audit_creation_date 2019-02-25
_audit_creation_method
;
Olex2 1.2
(compiled 2018.05.29 svn.r3508 for OlexSys, GUI svn.r5506)
;
_cell_angle_alpha 73.736(3)
_cell_angle_beta 87.627(3)
_cell_angle_gamma 88.402(3)
_cell_formula_units_Z 4
_cell_length_a 13.9945(10)
_cell_length_b 14.8672(11)
_cell_length_c 17.6684(12)
_cell_measurement_reflns_used 9189
_cell_measurement_temperature 100(2)
_cell_measurement_theta_max 27.460
_cell_measurement_theta_min 2.403
_cell_volume 3525.4(4)
_computing_cell_refinement 'SAINT V8.38A (?, 2016)'
_computing_data_reduction 'SAINT V8.38A (?, 2016)'
_computing_molecular_graphics 'Olex2 (Dolomanov et al., 2009)'
_computing_publication_material 'Olex2 (Dolomanov et al., 2009)'
_computing_structure_refinement 'ShelXL (Sheldrick, 2015)'
_computing_structure_solution 'XT (Sheldrick, 2015)'
_diffrn_ambient_temperature 100
_diffrn_measured_fraction_theta_full 0.999
_diffrn_measured_fraction_theta_max 0.989
_diffrn_measurement_device_type 'Bruker APEX-II CCD'
_diffrn_measurement_method '\f and \w scans'
_diffrn_radiation_type MoK\a
_diffrn_radiation_wavelength 0.71073
_diffrn_reflns_av_R_equivalents 0.0956
_diffrn_reflns_av_unetI/netI 0.0284
_diffrn_reflns_Laue_measured_fraction_full 0.999
_diffrn_reflns_Laue_measured_fraction_max 0.989
_diffrn_reflns_limit_h_max 18
_diffrn_reflns_limit_h_min -18
_diffrn_reflns_limit_k_max 19
_diffrn_reflns_limit_k_min -19
_diffrn_reflns_limit_l_max 22
_diffrn_reflns_limit_l_min -22
_diffrn_reflns_number 311030
_diffrn_reflns_point_group_measured_fraction_full 0.999
_diffrn_reflns_point_group_measured_fraction_max 0.989
_diffrn_reflns_theta_full 25.242
_diffrn_reflns_theta_max 27.608
_diffrn_reflns_theta_min 2.200
_diffrn_standards_number 0
_exptl_absorpt_coefficient_mu 0.277
_exptl_absorpt_correction_T_max 0.7456
_exptl_absorpt_correction_T_min 0.7234
_exptl_absorpt_correction_type multi-scan
_exptl_absorpt_process_details
'SADABS-2016/2 (Bruker,2016/2) was used for absorption correction. wR2(int) was 0.0654 before and 0.0564 after correction. The Ratio of minimum to maximum transmission is 0.9702. The \l/2 correction factor is Not present.'
_exptl_crystal_colour orange
_exptl_crystal_colour_primary orange
_exptl_crystal_density_diffrn 1.200
_exptl_crystal_description wedge
_exptl_crystal_F_000 1360
_exptl_crystal_size_max 0.2
_exptl_crystal_size_mid 0.19
_exptl_crystal_size_min 0.15
_refine_diff_density_max 0.320
_refine_diff_density_min -0.603
_refine_diff_density_rms 0.058
_refine_ls_extinction_method none
_refine_ls_goodness_of_fit_ref 1.035
_refine_ls_hydrogen_treatment constr
_refine_ls_matrix_type full
_refine_ls_number_parameters 835
_refine_ls_number_reflns 16185
_refine_ls_number_restraints 0
_refine_ls_restrained_S_all 1.035
_refine_ls_R_factor_all 0.0456
_refine_ls_R_factor_gt 0.0344
_refine_ls_shift/su_max 0.002
_refine_ls_shift/su_mean 0.000
_refine_ls_structure_factor_coef Fsqd
_refine_ls_weighting_details 'w=1/[\s^2^(Fo^2^)+(0.0477P)^2^+1.5088P] where P=(Fo^2^+2Fc^2^)/3'
_refine_ls_weighting_scheme calc
_refine_ls_wR_factor_gt 0.0891
_refine_ls_wR_factor_ref 0.0933
_reflns_Friedel_coverage 0.000
_reflns_number_gt 13455
_reflns_number_total 16185
_reflns_threshold_expression 'I > 2\s(I)'
_cod_data_source_file ao9b01788_si_001.cif
_cod_data_source_block DPPTiNMe2
_cod_database_code 4516981
_shelx_shelxl_version_number 2017/1
_shelx_space_group_comment
;
The symmetry employed for this shelxl refinement is uniquely defined
by the following loop, which should always be used as a source of
symmetry information in preference to the above space-group names.
They are only intended as comments.
;
_shelx_estimated_absorpt_t_max 0.960
_shelx_estimated_absorpt_t_min 0.947
_olex2_refinement_description
;
1. Fixed Uiso
 At 1.2 times of:
  All C(H) groups
 At 1.5 times of:
  All C(H,H,H) groups
2.a Aromatic/amide H refined with riding coordinates:
 C12B(H00F), C9B(H00I), C8B(H00O), C8A(H00T), C12A(H00U), C9A(H00W),
 C14B(H00X), C13B(H014), C22B(H015), C5B(H017), C32B(H01F), C29B(H01H),
 C14A(H01), C31A(H0AA), C19A(H1AA), C13A(H2AA), C19B(H01Q), C22A(H3AA),
 C4A(H4AA), C28A(H5AA), C3B(H020), C5A(H021), C3A(H023), C4B(H024)
2.b Idealised Me refined as rotating group:
 C28B(H01A,H01B,H01C), C39B(H01D,H01E,H01G), C38B(H01I,H01J,H01K), C34B(H01L,
 H01M,H01N), C25B(H24B,H01P,H01R), C18B(H01S,H01T,H01U), C37B(H01V,H01W,H01X),
 C40B(H01Y,H,HA), C36B(H01Z,HB,HC), C34A(H02J,H02K,H02L), C37A(H02M,H02N,H02O),
 C24A(H02P,H02Q,H02R), C18A(H02S,H02T,H02U), C35B(H02A,H02B,H02C), C36A(H02V,
 H02W,H02X), C39A(H02Y,HD,HE), C21A(H02Z,HF,HG), C35A(H02,HH,HI), C33A(H6AA,HJ,
 HK), C38A(H7AA,HL,HM), C31B(H02D,H02E,H02F), C30A(H8AA,HN,HO), C27A(H9AA,HP,
 HQ), C21B(H02G,H02H,H02I)
;
_olex2_submission_special_instructions 'No special instructions were received'

loop_
_space_group_symop_operation_xyz
'x, y, z'
'-x, -y, -z'

loop_
_atom_site_label
_atom_site_type_symbol
_atom_site_fract_x
_atom_site_fract_y
_atom_site_fract_z
_atom_site_U_iso_or_equiv
_atom_site_adp_type
_atom_site_occupancy
_atom_site_site_symmetry_order
_atom_site_calc_flag
_atom_site_refinement_flags_posn
Ti2 Ti 0.61341(2) 0.57705(2) 0.14561(2) 0.00999(6) Uani 1 1 d .
Ti1 Ti 0.10811(2) 0.19366(2) 0.53065(2) 0.01258(6) Uani 1 1 d .
N6B N 0.51989(8) 0.67834(8) 0.12449(6) 0.0142(2) Uani 1 1 d .
N5B N 0.52430(8) 0.48157(8) 0.14672(6) 0.0149(2) Uani 1 1 d .
N4B N 0.64028(8) 0.59029(8) 0.24575(6) 0.0143(2) Uani 1 1 d .
N1B N 0.73878(8) 0.46430(8) 0.15074(6) 0.0121(2) Uani 1 1 d .
N2B N 0.69699(8) 0.62625(8) 0.04085(6) 0.0118(2) Uani 1 1 d .
N2A N 0.19155(8) 0.08066(8) 0.59592(6) 0.0135(2) Uani 1 1 d .
N3A N 0.11355(8) -0.03636(8) 0.79910(6) 0.0134(2) Uani 1 1 d .
N1A N 0.23499(8) 0.17289(8) 0.44408(6) 0.0139(2) Uani 1 1 d .
N4A N 0.13338(8) 0.32230(8) 0.51095(6) 0.0158(2) Uani 1 1 d .
N3B N 0.62258(8) 0.84812(8) -0.09703(6) 0.0122(2) Uani 1 1 d .
N6A N 0.01363(8) 0.19258(9) 0.61406(7) 0.0187(2) Uani 1 1 d .
N5A N 0.02005(8) 0.16909(8) 0.45907(7) 0.0181(2) Uani 1 1 d .
C12B C 0.66820(9) 0.82883(9) 0.03643(8) 0.0148(3) Uani 1 1 d .
H00F H 0.693584 0.789648 0.083657 0.018 Uiso 1 1 calc R
C11A C 0.14664(9) 0.03786(9) 0.74160(7) 0.0138(3) Uani 1 1 d .
C7B C 0.74287(9) 0.55447(9) 0.01691(7) 0.0128(3) Uani 1 1 d .
C9B C 0.72357(9) 0.67230(9) -0.09228(7) 0.0143(3) Uani 1 1 d .
H00I H 0.724024 0.709336 -0.145694 0.017 Uiso 1 1 calc R
C11B C 0.65652(9) 0.79415(9) -0.02827(7) 0.0120(2) Uani 1 1 d .
C32A C -0.03752(9) -0.14758(10) 0.92085(8) 0.0154(3) Uani 1 1 d .
C10B C 0.68676(9) 0.69893(9) -0.02742(7) 0.0119(2) Uani 1 1 d .
C33B C 0.80698(9) 0.42368(9) 0.33504(8) 0.0151(3) Uani 1 1 d .
C23B C 0.61236(9) 1.06968(9) -0.22749(8) 0.0140(3) Uani 1 1 d .
C8B C 0.75985(10) 0.58083(10) -0.06434(7) 0.0152(3) Uani 1 1 d .
H00O H 0.790094 0.544017 -0.094849 0.018 Uiso 1 1 calc R
C7A C 0.24019(9) 0.03268(9) 0.54861(8) 0.0141(3) Uani 1 1 d .
C16B C 0.56014(9) 0.99501(9) -0.17853(7) 0.0126(3) Uani 1 1 d .
C10A C 0.18188(9) 0.01595(9) 0.66931(7) 0.0132(3) Uani 1 1 d .
C15B C 0.59892(9) 0.93797(9) -0.10201(7) 0.0122(2) Uani 1 1 d .
C8A C 0.25950(10) -0.05935(10) 0.59067(8) 0.0164(3) Uani 1 1 d .
H00T H 0.291950 -0.105902 0.571417 0.020 Uiso 1 1 calc R
C12A C 0.15247(10) 0.12686(10) 0.75247(8) 0.0173(3) Uani 1 1 d .
H00U H 0.177865 0.177414 0.711585 0.021 Uiso 1 1 calc R
C17B C 0.47037(9) 0.97391(9) -0.20146(8) 0.0147(3) Uani 1 1 d .
C9A C 0.22159(9) -0.06992(9) 0.66719(8) 0.0151(3) Uani 1 1 d .
H00W H 0.222821 -0.125568 0.709779 0.018 Uiso 1 1 calc R
C14B C 0.60716(9) 0.97652(9) -0.03932(8) 0.0147(3) Uani 1 1 d .
H00X H 0.588951 1.039951 -0.044583 0.018 Uiso 1 1 calc R
C25A C 0.04947(9) -0.10774(9) 0.92991(7) 0.0136(3) Uani 1 1 d .
C26B C 0.74469(9) 0.38349(9) 0.29406(7) 0.0138(3) Uani 1 1 d .
C15A C 0.08418(9) -0.02229(9) 0.86847(7) 0.0142(3) Uani 1 1 d .
C2B C 0.76888(9) 0.38989(9) 0.20930(7) 0.0138(3) Uani 1 1 d .
C16A C 0.24265(10) 0.32912(10) 0.34559(7) 0.0159(3) Uani 1 1 d .
C6B C 0.77000(9) 0.46974(9) 0.07558(7) 0.0135(3) Uani 1 1 d .
C13B C 0.64245(10) 0.92069(10) 0.03101(8) 0.0163(3) Uani 1 1 d .
H014 H 0.648772 0.945278 0.074682 0.020 Uiso 1 1 calc R
C22B C 0.57388(10) 1.12168(10) -0.29820(8) 0.0171(3) Uani 1 1 d .
H015 H 0.609454 1.172011 -0.331381 0.021 Uiso 1 1 calc R
C17A C 0.30452(10) 0.38949(10) 0.36744(8) 0.0170(3) Uani 1 1 d .
C5B C 0.82646(10) 0.39908(10) 0.05704(8) 0.0194(3) Uani 1 1 d .
H017 H 0.845010 0.403639 0.003784 0.023 Uiso 1 1 calc R
C6A C 0.26714(10) 0.08267(10) 0.46826(8) 0.0152(3) Uani 1 1 d .
C27B C 0.66937(9) 0.32752(9) 0.33456(8) 0.0151(3) Uani 1 1 d .
C30B C 0.71670(10) 0.35506(10) 0.45698(8) 0.0180(3) Uani 1 1 d .
C26A C 0.10555(10) -0.14955(10) 0.99473(8) 0.0169(3) Uani 1 1 d .
C20B C 0.48520(11) 1.10226(10) -0.32169(8) 0.0198(3) Uani 1 1 d .
C29A C -0.01090(10) -0.27285(10) 1.04065(8) 0.0177(3) Uani 1 1 d .
C2A C 0.26484(10) 0.22596(10) 0.37160(7) 0.0160(3) Uani 1 1 d .
C32B C 0.79097(10) 0.41013(10) 0.41567(8) 0.0168(3) Uani 1 1 d .
H01F H 0.831747 0.439197 0.443158 0.020 Uiso 1 1 calc R
C28B C 0.60263(10) 0.28189(10) 0.29228(8) 0.0205(3) Uani 1 1 d .
H01A H 0.558092 0.329158 0.262071 0.031 Uiso 1 1 calc GR
H01B H 0.566580 0.233163 0.330930 0.031 Uiso 1 1 calc GR
H01C H 0.639800 0.253639 0.256322 0.031 Uiso 1 1 calc GR
C29B C 0.65698(10) 0.31458(10) 0.41576(8) 0.0172(3) Uani 1 1 d .
H01H H 0.606024 0.276867 0.443506 0.021 Uiso 1 1 calc R
C14A C 0.08535(10) 0.06468(10) 0.88298(8) 0.0189(3) Uani 1 1 d .
H01 H 0.062554 0.072367 0.932225 0.023 Uiso 1 1 calc R
C39B C 0.49483(10) 0.74442(10) 0.16932(8) 0.0183(3) Uani 1 1 d .
H01D H 0.430319 0.731542 0.193023 0.027 Uiso 1 1 calc GR
H01E H 0.496583 0.808387 0.134136 0.027 Uiso 1 1 calc GR
H01G H 0.540666 0.737920 0.211056 0.027 Uiso 1 1 calc GR
C20A C 0.22175(10) 0.52392(10) 0.28309(8) 0.0185(3) Uani 1 1 d .
C31A C -0.06653(10) -0.22979(10) 0.97688(8) 0.0171(3) Uani 1 1 d .
H0AA H -0.125604 -0.256757 0.971163 0.020 Uiso 1 1 calc R
C19A C 0.29198(10) 0.48569(10) 0.33683(8) 0.0183(3) Uani 1 1 d .
H1AA H 0.332515 0.526518 0.353053 0.022 Uiso 1 1 calc R
C23A C 0.17074(10) 0.36596(10) 0.29191(8) 0.0170(3) Uani 1 1 d .
C13A C 0.12071(11) 0.14038(10) 0.82371(8) 0.0209(3) Uani 1 1 d .
H2AA H 0.123001 0.200665 0.832082 0.025 Uiso 1 1 calc R
C38B C 0.52999(10) 0.41516(10) 0.09967(8) 0.0192(3) Uani 1 1 d .
H01I H 0.481726 0.431841 0.059195 0.029 Uiso 1 1 calc GR
H01J H 0.518292 0.351835 0.133889 0.029 Uiso 1 1 calc GR
H01K H 0.593792 0.417139 0.074259 0.029 Uiso 1 1 calc GR
C19B C 0.43430(10) 1.02812(10) -0.27243(8) 0.0186(3) Uani 1 1 d .
H01Q H 0.373374 1.014080 -0.287593 0.022 Uiso 1 1 calc R
C22A C 0.16218(10) 0.46320(10) 0.26173(8) 0.0179(3) Uani 1 1 d .
H3AA H 0.113732 0.488472 0.225258 0.021 Uiso 1 1 calc R
C34B C 0.89424(10) 0.47573(10) 0.29431(9) 0.0210(3) Uani 1 1 d .
H01L H 0.944221 0.430656 0.287952 0.031 Uiso 1 1 calc GR
H01M H 0.917825 0.514247 0.326181 0.031 Uiso 1 1 calc GR
H01N H 0.877374 0.516104 0.242343 0.031 Uiso 1 1 calc GR
C25B C 0.70976(10) 1.09438(11) -0.20648(9) 0.0220(3) Uani 1 1 d .
H24B H 0.702386 1.134492 -0.170980 0.033 Uiso 1 1 calc GR
H01P H 0.745333 1.127795 -0.254630 0.033 Uiso 1 1 calc GR
H01R H 0.744836 1.036887 -0.180178 0.033 Uiso 1 1 calc GR
C18B C 0.41258(10) 0.89339(10) -0.15074(8) 0.0207(3) Uani 1 1 d .
H01S H 0.443044 0.833935 -0.152822 0.031 Uiso 1 1 calc GR
H01T H 0.347700 0.897156 -0.170399 0.031 Uiso 1 1 calc GR
H01U H 0.409497 0.896863 -0.096116 0.031 Uiso 1 1 calc GR
C37B C 0.42764(10) 0.48295(11) 0.18076(9) 0.0243(3) Uani 1 1 d .
H01V H 0.423261 0.529494 0.210615 0.036 Uiso 1 1 calc GR
H01W H 0.412997 0.420892 0.216104 0.036 Uiso 1 1 calc GR
H01X H 0.381761 0.499378 0.138410 0.036 Uiso 1 1 calc GR
C4A C 0.35138(11) 0.09540(11) 0.34528(8) 0.0239(3) Uani 1 1 d .
H4AA H 0.389307 0.068948 0.310834 0.029 Uiso 1 1 calc R
C40B C 0.45695(11) 0.69402(11) 0.05821(8) 0.0227(3) Uani 1 1 d .
H01Y H 0.468008 0.756421 0.022064 0.034 Uiso 1 1 calc GR
H H 0.390179 0.689767 0.077725 0.034 Uiso 1 1 calc GR
HA H 0.470323 0.646427 0.030254 0.034 Uiso 1 1 calc GR
C36B C 0.58668(11) 0.56262(11) 0.32038(8) 0.0233(3) Uani 1 1 d .
H01Z H 0.560302 0.618566 0.333171 0.035 Uiso 1 1 calc GR
HB H 0.629163 0.528692 0.361999 0.035 Uiso 1 1 calc GR
HC H 0.534350 0.521908 0.316409 0.035 Uiso 1 1 calc GR
C28A C 0.07410(10) -0.23166(10) 1.04904(8) 0.0183(3) Uani 1 1 d .
H5AA H 0.112032 -0.260147 1.093034 0.022 Uiso 1 1 calc R
C3B C 0.82685(10) 0.31952(10) 0.19401(8) 0.0192(3) Uani 1 1 d .
H020 H 0.847576 0.268771 0.236342 0.023 Uiso 1 1 calc R
C5A C 0.32418(11) 0.04186(10) 0.41943(8) 0.0214(3) Uani 1 1 d .
H021 H 0.343828 -0.022039 0.437341 0.026 Uiso 1 1 calc R
C34A C 0.20654(11) 0.34948(11) 0.55546(9) 0.0234(3) Uani 1 1 d .
H02J H 0.176302 0.377369 0.594765 0.035 Uiso 1 1 calc GR
H02K H 0.248412 0.395354 0.519546 0.035 Uiso 1 1 calc GR
H02L H 0.244401 0.294093 0.582198 0.035 Uiso 1 1 calc GR
C3A C 0.32238(11) 0.18905(11) 0.32153(8) 0.0215(3) Uani 1 1 d .
H023 H 0.341996 0.227670 0.271044 0.026 Uiso 1 1 calc R
C4B C 0.85477(11) 0.32306(10) 0.11673(8) 0.0217(3) Uani 1 1 d .
H024 H 0.892574 0.273988 0.105479 0.026 Uiso 1 1 calc R
C37A C 0.02924(11) 0.09906(11) 0.41561(8) 0.0221(3) Uani 1 1 d .
H02M H 0.093955 0.071607 0.420799 0.033 Uiso 1 1 calc GR
H02N H 0.017485 0.128741 0.359777 0.033 Uiso 1 1 calc GR
H02O H -0.017528 0.049716 0.437005 0.033 Uiso 1 1 calc GR
C24A C 0.10329(11) 0.30330(11) 0.26700(8) 0.0228(3) Uani 1 1 d .
H02P H 0.138341 0.247753 0.260612 0.034 Uiso 1 1 calc GR
H02Q H 0.075565 0.337412 0.216786 0.034 Uiso 1 1 calc GR
H02R H 0.052045 0.283938 0.307389 0.034 Uiso 1 1 calc GR
C18A C 0.38821(11) 0.35161(11) 0.41877(9) 0.0248(3) Uani 1 1 d .
H02S H 0.367872 0.297720 0.462111 0.037 Uiso 1 1 calc GR
H02T H 0.411537 0.400530 0.440373 0.037 Uiso 1 1 calc GR
H02U H 0.439575 0.331975 0.387150 0.037 Uiso 1 1 calc GR
C35B C 0.71823(11) 0.65230(11) 0.24597(9) 0.0231(3) Uani 1 1 d .
H02A H 0.752699 0.667338 0.194675 0.035 Uiso 1 1 calc GR
H02B H 0.762122 0.621375 0.287534 0.035 Uiso 1 1 calc GR
H02C H 0.692612 0.710146 0.255860 0.035 Uiso 1 1 calc GR
C36A C -0.07824(11) 0.20614(12) 0.45477(10) 0.0272(3) Uani 1 1 d .
H02V H -0.122648 0.154532 0.475724 0.041 Uiso 1 1 calc GR
H02W H -0.092367 0.237554 0.399689 0.041 Uiso 1 1 calc GR
H02X H -0.085477 0.251118 0.486001 0.041 Uiso 1 1 calc GR
C39A C -0.04714(11) 0.11192(12) 0.64624(9) 0.0276(3) Uani 1 1 d .
H02Y H -0.113373 0.129058 0.631653 0.041 Uiso 1 1 calc GR
HD H -0.043697 0.091937 0.703847 0.041 Uiso 1 1 calc GR
HE H -0.025248 0.060468 0.624883 0.041 Uiso 1 1 calc GR
C21A C 0.21409(12) 0.62849(11) 0.24673(9) 0.0256(3) Uani 1 1 d .
H02Z H 0.244276 0.660750 0.280629 0.038 Uiso 1 1 calc GR
HF H 0.146522 0.647492 0.241391 0.038 Uiso 1 1 calc GR
HG H 0.246497 0.645117 0.194562 0.038 Uiso 1 1 calc GR
C35A C 0.07664(11) 0.40175(10) 0.46753(9) 0.0230(3) Uani 1 1 d .
H02 H 0.029206 0.380269 0.437480 0.034 Uiso 1 1 calc GR
HH H 0.118554 0.447171 0.431188 0.034 Uiso 1 1 calc GR
HI H 0.043838 0.431465 0.504580 0.034 Uiso 1 1 calc GR
C33A C -0.09912(11) -0.10355(11) 0.85163(9) 0.0262(3) Uani 1 1 d .
H6AA H -0.104714 -0.035875 0.844636 0.039 Uiso 1 1 calc GR
HJ H -0.162844 -0.131057 0.861483 0.039 Uiso 1 1 calc GR
HK H -0.069836 -0.115105 0.803801 0.039 Uiso 1 1 calc GR
C38A C -0.01648(12) 0.26716(11) 0.64848(9) 0.0255(3) Uani 1 1 d .
H7AA H 0.028048 0.319238 0.630920 0.038 Uiso 1 1 calc GR
HL H -0.016860 0.243499 0.706134 0.038 Uiso 1 1 calc GR
HM H -0.080942 0.289084 0.631617 0.038 Uiso 1 1 calc GR
C31B C 0.70420(12) 0.33747(12) 0.54518(8) 0.0285(4) Uani 1 1 d .
H02D H 0.727695 0.274221 0.571677 0.043 Uiso 1 1 calc GR
H02E H 0.636264 0.343200 0.559228 0.043 Uiso 1 1 calc GR
H02F H 0.740510 0.383563 0.561904 0.043 Uiso 1 1 calc GR
C30A C -0.04182(11) -0.36344(11) 1.09886(9) 0.0269(3) Uani 1 1 d .
H8AA H -0.111591 -0.367870 1.099303 0.040 Uiso 1 1 calc GR
HN H -0.021775 -0.364822 1.151673 0.040 Uiso 1 1 calc GR
HO H -0.012175 -0.416433 1.083403 0.040 Uiso 1 1 calc GR
C27A C 0.19930(11) -0.10870(13) 1.00586(9) 0.0296(4) Uani 1 1 d .
H9AA H 0.235342 -0.090132 0.955325 0.044 Uiso 1 1 calc GR
HP H 0.236384 -0.155681 1.044231 0.044 Uiso 1 1 calc GR
HQ H 0.187265 -0.053675 1.025298 0.044 Uiso 1 1 calc GR
C21B C 0.44530(13) 1.15950(12) -0.39867(10) 0.0327(4) Uani 1 1 d .
H02G H 0.460521 1.225614 -0.407156 0.049 Uiso 1 1 calc GR
H02H H 0.375732 1.152656 -0.396871 0.049 Uiso 1 1 calc GR
H02I H 0.473724 1.137442 -0.442011 0.049 Uiso 1 1 calc GR

loop_
_atom_site_aniso_label
_atom_site_aniso_U_11
_atom_site_aniso_U_22
_atom_site_aniso_U_33
_atom_site_aniso_U_23
_atom_site_aniso_U_13
_atom_site_aniso_U_12
Ti2 0.01164(11) 0.00913(11) 0.00915(11) -0.00269(8) 0.00067(8) 0.00080(8)
Ti1 0.01425(12) 0.01223(12) 0.01096(11) -0.00318(9) 0.00084(8) 0.00240(9)
N6B 0.0153(5) 0.0139(6) 0.0133(5) -0.0039(4) -0.0007(4) 0.0034(4)
N5B 0.0156(6) 0.0144(6) 0.0158(5) -0.0066(4) 0.0023(4) -0.0013(4)
N4B 0.0184(6) 0.0129(6) 0.0115(5) -0.0036(4) -0.0011(4) 0.0024(4)
N1B 0.0130(5) 0.0103(5) 0.0122(5) -0.0021(4) 0.0006(4) 0.0001(4)
N2B 0.0131(5) 0.0108(5) 0.0110(5) -0.0025(4) -0.0002(4) 0.0011(4)
N2A 0.0165(6) 0.0125(5) 0.0107(5) -0.0024(4) 0.0019(4) 0.0001(4)
N3A 0.0135(5) 0.0140(6) 0.0118(5) -0.0021(4) -0.0002(4) -0.0002(4)
N1A 0.0156(5) 0.0142(6) 0.0110(5) -0.0024(4) 0.0004(4) 0.0023(4)
N4A 0.0210(6) 0.0137(6) 0.0124(5) -0.0036(4) 0.0006(4) 0.0034(5)
N3B 0.0114(5) 0.0121(5) 0.0119(5) -0.0013(4) 0.0000(4) 0.0003(4)
N6A 0.0192(6) 0.0195(6) 0.0171(6) -0.0053(5) 0.0035(5) 0.0017(5)
N5A 0.0183(6) 0.0175(6) 0.0187(6) -0.0055(5) -0.0016(5) 0.0012(5)
C12B 0.0169(6) 0.0136(7) 0.0122(6) -0.0006(5) -0.0019(5) -0.0019(5)
C11A 0.0127(6) 0.0151(7) 0.0126(6) -0.0025(5) 0.0000(5) -0.0009(5)
C7B 0.0122(6) 0.0133(6) 0.0130(6) -0.0040(5) 0.0010(5) 0.0012(5)
C9B 0.0157(6) 0.0157(7) 0.0103(6) -0.0016(5) -0.0011(5) 0.0004(5)
C11B 0.0097(6) 0.0123(6) 0.0124(6) -0.0009(5) 0.0007(4) -0.0017(5)
C32A 0.0135(6) 0.0147(7) 0.0175(6) -0.0041(5) 0.0004(5) 0.0019(5)
C10B 0.0105(6) 0.0132(6) 0.0108(6) -0.0010(5) -0.0013(4) -0.0002(5)
C33B 0.0153(6) 0.0103(6) 0.0170(6) 0.0002(5) 0.0006(5) 0.0031(5)
C23B 0.0150(6) 0.0113(6) 0.0149(6) -0.0029(5) 0.0000(5) 0.0032(5)
C8B 0.0169(6) 0.0171(7) 0.0119(6) -0.0053(5) 0.0012(5) 0.0021(5)
C7A 0.0157(6) 0.0131(6) 0.0139(6) -0.0048(5) 0.0006(5) 0.0018(5)
C16B 0.0146(6) 0.0112(6) 0.0121(6) -0.0040(5) 0.0002(5) 0.0036(5)
C10A 0.0140(6) 0.0131(6) 0.0115(6) -0.0014(5) -0.0006(5) -0.0020(5)
C15B 0.0104(6) 0.0118(6) 0.0127(6) -0.0006(5) 0.0011(5) -0.0008(5)
C8A 0.0184(7) 0.0131(7) 0.0176(6) -0.0045(5) 0.0005(5) 0.0020(5)
C12A 0.0223(7) 0.0143(7) 0.0141(6) -0.0019(5) 0.0022(5) -0.0053(5)
C17B 0.0153(6) 0.0141(7) 0.0157(6) -0.0058(5) -0.0001(5) 0.0021(5)
C9A 0.0167(6) 0.0124(6) 0.0143(6) -0.0007(5) -0.0006(5) -0.0006(5)
C14B 0.0170(6) 0.0105(6) 0.0157(6) -0.0025(5) 0.0007(5) -0.0011(5)
C25A 0.0156(6) 0.0133(6) 0.0123(6) -0.0048(5) 0.0037(5) -0.0011(5)
C26B 0.0161(6) 0.0098(6) 0.0126(6) 0.0010(5) 0.0006(5) 0.0047(5)
C15A 0.0144(6) 0.0152(7) 0.0122(6) -0.0026(5) 0.0007(5) -0.0021(5)
C2B 0.0143(6) 0.0116(6) 0.0143(6) -0.0017(5) 0.0005(5) 0.0002(5)
C16A 0.0180(7) 0.0172(7) 0.0096(6) 0.0001(5) 0.0040(5) 0.0036(5)
C6B 0.0141(6) 0.0130(6) 0.0132(6) -0.0034(5) 0.0011(5) 0.0005(5)
C13B 0.0198(7) 0.0158(7) 0.0139(6) -0.0049(5) -0.0005(5) -0.0038(5)
C22B 0.0212(7) 0.0117(7) 0.0158(6) 0.0001(5) 0.0008(5) 0.0019(5)
C17A 0.0175(7) 0.0212(7) 0.0111(6) -0.0031(5) 0.0020(5) 0.0033(5)
C5B 0.0242(7) 0.0182(7) 0.0156(6) -0.0059(5) 0.0043(5) 0.0049(6)
C6A 0.0171(7) 0.0151(7) 0.0134(6) -0.0044(5) -0.0003(5) 0.0024(5)
C27B 0.0154(6) 0.0110(6) 0.0163(6) 0.0002(5) -0.0011(5) 0.0035(5)
C30B 0.0219(7) 0.0161(7) 0.0128(6) 0.0004(5) 0.0010(5) 0.0050(6)
C26A 0.0175(7) 0.0204(7) 0.0125(6) -0.0040(5) 0.0012(5) -0.0042(5)
C20B 0.0239(7) 0.0175(7) 0.0168(7) -0.0026(6) -0.0056(5) 0.0059(6)
C29A 0.0189(7) 0.0159(7) 0.0161(6) -0.0017(5) 0.0059(5) -0.0002(5)
C2A 0.0170(7) 0.0182(7) 0.0114(6) -0.0021(5) -0.0004(5) 0.0029(5)
C32B 0.0194(7) 0.0142(7) 0.0161(6) -0.0027(5) -0.0033(5) 0.0018(5)
C28B 0.0202(7) 0.0191(7) 0.0209(7) -0.0033(6) -0.0006(5) -0.0020(6)
C29B 0.0173(7) 0.0134(7) 0.0166(6) 0.0019(5) 0.0027(5) 0.0018(5)
C14A 0.0250(7) 0.0186(7) 0.0141(6) -0.0068(5) 0.0046(5) -0.0031(6)
C39B 0.0209(7) 0.0147(7) 0.0196(7) -0.0061(5) 0.0015(5) 0.0043(5)
C20A 0.0219(7) 0.0165(7) 0.0136(6) 0.0001(5) 0.0059(5) 0.0039(6)
C31A 0.0119(6) 0.0168(7) 0.0220(7) -0.0047(6) 0.0020(5) -0.0024(5)
C19A 0.0196(7) 0.0195(7) 0.0156(6) -0.0051(5) 0.0032(5) 0.0001(6)
C23A 0.0165(7) 0.0209(7) 0.0113(6) -0.0015(5) 0.0037(5) 0.0026(5)
C13A 0.0298(8) 0.0148(7) 0.0193(7) -0.0069(6) 0.0032(6) -0.0055(6)
C38B 0.0212(7) 0.0185(7) 0.0207(7) -0.0099(6) -0.0019(5) -0.0016(6)
C19B 0.0162(7) 0.0196(7) 0.0206(7) -0.0061(6) -0.0054(5) 0.0019(5)
C22A 0.0168(7) 0.0218(7) 0.0114(6) 0.0008(5) 0.0010(5) 0.0058(6)
C34B 0.0198(7) 0.0195(7) 0.0211(7) -0.0017(6) 0.0021(5) -0.0032(6)
C25B 0.0168(7) 0.0202(7) 0.0234(7) 0.0036(6) -0.0027(5) -0.0031(6)
C18B 0.0173(7) 0.0213(8) 0.0219(7) -0.0031(6) -0.0014(5) -0.0046(6)
C37B 0.0196(7) 0.0250(8) 0.0307(8) -0.0125(7) 0.0092(6) -0.0067(6)
C4A 0.0310(8) 0.0243(8) 0.0170(7) -0.0085(6) 0.0053(6) 0.0081(6)
C40B 0.0209(7) 0.0278(8) 0.0203(7) -0.0083(6) -0.0057(6) 0.0084(6)
C36B 0.0294(8) 0.0257(8) 0.0131(6) -0.0039(6) 0.0027(6) 0.0063(6)
C28A 0.0194(7) 0.0219(7) 0.0113(6) -0.0009(5) -0.0003(5) -0.0003(6)
C3B 0.0230(7) 0.0126(7) 0.0188(7) 0.0000(5) 0.0003(5) 0.0046(5)
C5A 0.0281(8) 0.0172(7) 0.0188(7) -0.0061(6) 0.0024(6) 0.0072(6)
C34A 0.0314(8) 0.0197(8) 0.0195(7) -0.0057(6) -0.0027(6) -0.0012(6)
C3A 0.0277(8) 0.0228(8) 0.0114(6) -0.0017(6) 0.0038(5) 0.0049(6)
C4B 0.0259(8) 0.0158(7) 0.0227(7) -0.0058(6) 0.0033(6) 0.0075(6)
C37A 0.0263(8) 0.0205(8) 0.0209(7) -0.0079(6) -0.0009(6) -0.0035(6)
C24A 0.0224(7) 0.0247(8) 0.0188(7) -0.0022(6) -0.0019(6) 0.0003(6)
C18A 0.0235(8) 0.0281(8) 0.0223(7) -0.0062(6) -0.0056(6) 0.0060(6)
C35B 0.0253(8) 0.0234(8) 0.0216(7) -0.0068(6) -0.0084(6) -0.0011(6)
C36A 0.0210(8) 0.0318(9) 0.0314(8) -0.0124(7) -0.0084(6) 0.0056(7)
C39A 0.0229(8) 0.0308(9) 0.0287(8) -0.0086(7) 0.0100(6) -0.0046(7)
C21A 0.0322(8) 0.0178(8) 0.0225(7) 0.0002(6) 0.0039(6) 0.0046(6)
C35A 0.0286(8) 0.0166(7) 0.0206(7) -0.0013(6) 0.0022(6) 0.0082(6)
C33A 0.0184(7) 0.0250(8) 0.0300(8) 0.0020(6) -0.0073(6) -0.0024(6)
C38A 0.0293(8) 0.0268(8) 0.0201(7) -0.0076(6) 0.0062(6) 0.0082(7)
C31B 0.0368(9) 0.0319(9) 0.0144(7) -0.0028(6) 0.0037(6) -0.0037(7)
C30A 0.0264(8) 0.0223(8) 0.0255(8) 0.0034(6) 0.0049(6) -0.0052(6)
C27A 0.0266(8) 0.0370(10) 0.0209(7) 0.0008(7) -0.0072(6) -0.0131(7)
C21B 0.0361(9) 0.0302(9) 0.0250(8) 0.0054(7) -0.0144(7) 0.0007(7)

loop_
_atom_type_symbol
_atom_type_description
_atom_type_scat_dispersion_real
_atom_type_scat_dispersion_imag
_atom_type_scat_source
C C 0.0033 0.0016 'International Tables Vol C Tables 4.2.6.8 and 6.1.1.4'
H H 0.0000 0.0000 'International Tables Vol C Tables 4.2.6.8 and 6.1.1.4'
N N 0.0061 0.0033 'International Tables Vol C Tables 4.2.6.8 and 6.1.1.4'
Ti Ti 0.2776 0.4457 'International Tables Vol C Tables 4.2.6.8 and 6.1.1.4'

loop_
_geom_angle_atom_site_label_1
_geom_angle_atom_site_label_2
_geom_angle_atom_site_label_3
_geom_angle
N6B Ti2 N1B 170.72(4)
N6B Ti2 N2B 96.93(4)
N5B Ti2 N6B 95.26(5)
N5B Ti2 N1B 88.31(4)
N5B Ti2 N2B 116.06(4)
N4B Ti2 N6B 93.51(5)
N4B Ti2 N5B 115.07(5)
N4B Ti2 N1B 92.72(4)
N4B Ti2 N2B 126.38(5)
N2B Ti2 N1B 73.82(4)
N2A Ti1 N1A 74.09(4)
N4A Ti1 N2A 126.72(5)
N4A Ti1 N1A 92.26(4)
N4A Ti1 N6A 93.93(5)
N4A Ti1 N5A 112.91(5)
N6A Ti1 N2A 96.29(5)
N6A Ti1 N1A 170.37(5)
N5A Ti1 N2A 117.82(5)
N5A Ti1 N1A 88.70(4)
N5A Ti1 N6A 95.66(5)
C39B N6B Ti2 129.52(9)
C39B N6B C40B 109.27(11)
C40B N6B Ti2 121.09(9)
C38B N5B Ti2 127.25(9)
C38B N5B C37B 109.60(11)
C37B N5B Ti2 121.36(9)
C36B N4B Ti2 131.00(10)
C35B N4B Ti2 114.90(9)
C35B N4B C36B 113.12(11)
C2B N1B Ti2 132.40(8)
C2B N1B C6B 117.79(11)
C6B N1B Ti2 108.43(8)
C7B N2B Ti2 112.72(8)
C10B N2B Ti2 134.15(9)
C10B N2B C7B 105.35(10)
C7A N2A Ti1 112.71(8)
C10A N2A Ti1 135.04(9)
C10A N2A C7A 104.99(11)
C15A N3A C11A 118.03(12)
C6A N1A Ti1 108.69(8)
C2A N1A Ti1 131.86(9)
C2A N1A C6A 117.93(11)
C34A N4A Ti1 118.37(9)
C34A N4A C35A 112.36(12)
C35A N4A Ti1 128.10(10)
C15B N3B C11B 118.01(11)
C39A N6A Ti1 120.86(9)
C38A N6A Ti1 129.59(10)
C38A N6A C39A 109.25(11)
C37A N5A Ti1 127.74(10)
C37A N5A C36A 109.24(12)
C36A N5A Ti1 121.72(10)
C11B C12B H00F 120.4
C13B C12B H00F 120.4
C13B C12B C11B 119.26(12)
N3A C11A C10A 114.76(12)
N3A C11A C12A 122.26(12)
C12A C11A C10A 122.85(12)
N2B C7B C8B 110.72(11)
N2B C7B C6B 119.22(11)
C8B C7B C6B 129.96(12)
C10B C9B H00I 126.4
C10B C9B C8B 107.29(11)
C8B C9B H00I 126.4
N3B C11B C12B 122.20(12)
N3B C11B C10B 115.91(11)
C12B C11B C10B 121.76(12)
C25A C32A C33A 121.02(12)
C31A C32A C25A 119.01(13)
C31A C32A C33A 119.96(13)
N2B C10B C9B 110.25(11)
N2B C10B C11B 123.85(11)
C9B C10B C11B 125.14(11)
C26B C33B C34B 121.10(12)
C32B C33B C26B 119.13(12)
C32B C33B C34B 119.65(13)
C16B C23B C25B 121.97(12)
C22B C23B C16B 119.08(12)
C22B C23B C25B 118.94(12)
C7B C8B C9B 106.38(11)
C7B C8B H00O 126.8
C9B C8B H00O 126.8
N2A C7A C6A 119.08(12)
C8A C7A N2A 111.01(11)
C8A C7A C6A 129.82(12)
C23B C16B C15B 120.59(12)
C23B C16B C17B 119.73(12)
C17B C16B C15B 119.68(11)
N2A C10A C11A 124.88(12)
N2A C10A C9A 110.43(11)
C9A C10A C11A 124.22(12)
N3B C15B C16B 116.46(11)
N3B C15B C14B 122.73(12)
C14B C15B C16B 120.79(12)
C7A C8A H00T 126.9
C7A C8A C9A 106.25(12)
C9A C8A H00T 126.9
C11A C12A H00U 120.5
C13A C12A C11A 118.95(12)
C13A C12A H00U 120.5
C16B C17B C18B 121.24(12)
C19B C17B C16B 119.28(12)
C19B C17B C18B 119.47(12)
C10A C9A C8A 107.31(12)
C10A C9A H00W 126.3
C8A C9A H00W 126.3
C15B C14B H00X 120.6
C13B C14B C15B 118.88(12)
C13B C14B H00X 120.6
C32A C25A C15A 119.84(12)
C26A C25A C32A 120.17(12)
C26A C25A C15A 119.95(12)
C33B C26B C2B 118.41(11)
C33B C26B C27B 120.25(12)
C27B C26B C2B 120.74(12)
N3A C15A C25A 115.26(12)
N3A C15A C14A 123.05(12)
C14A C15A C25A 121.70(11)
N1B C2B C26B 120.80(11)
N1B C2B C3B 121.90(12)
C3B C2B C26B 117.22(12)
C17A C16A C2A 118.00(12)
C17A C16A C23A 120.07(13)
C23A C16A C2A 121.32(13)
N1B C6B C7B 115.23(11)
N1B C6B C5B 122.27(12)
C5B C6B C7B 122.48(12)
C12B C13B C14B 118.91(12)
C12B C13B H014 120.5
C14B C13B H014 120.5
C23B C22B H015 119.0
C20B C22B C23B 122.06(13)
C20B C22B H015 119.0
C16A C17A C18A 121.07(13)
C19A C17A C16A 119.16(13)
C19A C17A C18A 119.63(13)
C6B C5B H017 120.4
C4B C5B C6B 119.28(12)
C4B C5B H017 120.4
N1A C6A C7A 115.19(11)
N1A C6A C5A 122.32(12)
C5A C6A C7A 122.47(13)
C26B C27B C28B 121.35(12)
C29B C27B C26B 118.61(13)
C29B C27B C28B 120.05(12)
C32B C30B C31B 120.39(14)
C29B C30B C32B 118.44(12)
C29B C30B C31B 121.13(13)
C25A C26A C27A 121.39(12)
C28A C26A C25A 118.94(13)
C28A C26A C27A 119.66(13)
C22B C20B C19B 118.13(13)
C22B C20B C21B 120.98(13)
C19B C20B C21B 120.88(14)
C31A C29A C30A 120.59(13)
C28A C29A C31A 118.60(12)
C28A C29A C30A 120.80(13)
N1A C2A C16A 120.59(11)
N1A C2A C3A 121.76(13)
C3A C2A C16A 117.48(12)
C33B C32B H01F 119.2
C30B C32B C33B 121.57(13)
C30B C32B H01F 119.2
C27B C28B H01A 109.5
C27B C28B H01B 109.5
C27B C28B H01C 109.5
H01A C28B H01B 109.5
H01A C28B H01C 109.5
H01B C28B H01C 109.5
C27B C29B H01H 119.0
C30B C29B C27B 121.97(13)
C30B C29B H01H 119.0
C15A C14A H01 120.8
C15A C14A C13A 118.43(12)
C13A C14A H01 120.8
N6B C39B H01D 109.5
N6B C39B H01E 109.5
N6B C39B H01G 109.5
H01D C39B H01E 109.5
H01D C39B H01G 109.5
H01E C39B H01G 109.5
C19A C20A C21A 120.62(14)
C22A C20A C19A 118.06(13)
C22A C20A C21A 121.27(13)
C32A C31A H0AA 119.3
C29A C31A C32A 121.44(13)
C29A C31A H0AA 119.3
C17A C19A C20A 121.85(14)
C17A C19A H1AA 119.1
C20A C19A H1AA 119.1
C16A C23A C24A 121.51(13)
C22A C23A C16A 118.54(13)
C22A C23A C24A 119.95(13)
C12A C13A C14A 119.25(13)
C12A C13A H2AA 120.4
C14A C13A H2AA 120.4
N5B C38B H01I 109.5
N5B C38B H01J 109.5
N5B C38B H01K 109.5
H01I C38B H01J 109.5
H01I C38B H01K 109.5
H01J C38B H01K 109.5
C17B C19B H01Q 119.1
C20B C19B C17B 121.71(13)
C20B C19B H01Q 119.1
C20A C22A C23A 122.30(13)
C20A C22A H3AA 118.9
C23A C22A H3AA 118.9
C33B C34B H01L 109.5
C33B C34B H01M 109.5
C33B C34B H01N 109.5
H01L C34B H01M 109.5
H01L C34B H01N 109.5
H01M C34B H01N 109.5
C23B C25B H24B 109.5
C23B C25B H01P 109.5
C23B C25B H01R 109.5
H24B C25B H01P 109.5
H24B C25B H01R 109.5
H01P C25B H01R 109.5
C17B C18B H01S 109.5
C17B C18B H01T 109.5
C17B C18B H01U 109.5
H01S C18B H01T 109.5
H01S C18B H01U 109.5
H01T C18B H01U 109.5
N5B C37B H01V 109.5
N5B C37B H01W 109.5
N5B C37B H01X 109.5
H01V C37B H01W 109.5
H01V C37B H01X 109.5
H01W C37B H01X 109.5
C5A C4A H4AA 120.6
C5A C4A C3A 118.80(13)
C3A C4A H4AA 120.6
N6B C40B H01Y 109.5
N6B C40B H 109.5
N6B C40B HA 109.5
H01Y C40B H 109.5
H01Y C40B HA 109.5
H C40B HA 109.5
N4B C36B H01Z 109.5
N4B C36B HB 109.5
N4B C36B HC 109.5
H01Z C36B HB 109.5
H01Z C36B HC 109.5
HB C36B HC 109.5
C26A C28A H5AA 119.1
C29A C28A C26A 121.83(13)
C29A C28A H5AA 119.1
C2B C3B H020 120.0
C2B C3B C4B 120.09(13)
C4B C3B H020 120.0
C6A C5A H021 120.4
C4A C5A C6A 119.13(13)
C4A C5A H021 120.4
N4A C34A H02J 109.5
N4A C34A H02K 109.5
N4A C34A H02L 109.5
H02J C34A H02K 109.5
H02J C34A H02L 109.5
H02K C34A H02L 109.5
C2A C3A C4A 119.94(13)
C2A C3A H023 120.0
C4A C3A H023 120.0
C5B C4B C3B 118.54(13)
C5B C4B H024 120.7
C3B C4B H024 120.7
N5A C37A H02M 109.5
N5A C37A H02N 109.5
N5A C37A H02O 109.5
H02M C37A H02N 109.5
H02M C37A H02O 109.5
H02N C37A H02O 109.5
C23A C24A H02P 109.5
C23A C24A H02Q 109.5
C23A C24A H02R 109.5
H02P C24A H02Q 109.5
H02P C24A H02R 109.5
H02Q C24A H02R 109.5
C17A C18A H02S 109.5
C17A C18A H02T 109.5
C17A C18A H02U 109.5
H02S C18A H02T 109.5
H02S C18A H02U 109.5
H02T C18A H02U 109.5
N4B C35B H02A 109.5
N4B C35B H02B 109.5
N4B C35B H02C 109.5
H02A C35B H02B 109.5
H02A C35B H02C 109.5
H02B C35B H02C 109.5
N5A C36A H02V 109.5
N5A C36A H02W 109.5
N5A C36A H02X 109.5
H02V C36A H02W 109.5
H02V C36A H02X 109.5
H02W C36A H02X 109.5
N6A C39A H02Y 109.5
N6A C39A HD 109.5
N6A C39A HE 109.5
H02Y C39A HD 109.5
H02Y C39A HE 109.5
HD C39A HE 109.5
C20A C21A H02Z 109.5
C20A C21A HF 109.5
C20A C21A HG 109.5
H02Z C21A HF 109.5
H02Z C21A HG 109.5
HF C21A HG 109.5
N4A C35A H02 109.5
N4A C35A HH 109.5
N4A C35A HI 109.5
H02 C35A HH 109.5
H02 C35A HI 109.5
HH C35A HI 109.5
C32A C33A H6AA 109.5
C32A C33A HJ 109.5
C32A C33A HK 109.5
H6AA C33A HJ 109.5
H6AA C33A HK 109.5
HJ C33A HK 109.5
N6A C38A H7AA 109.5
N6A C38A HL 109.5
N6A C38A HM 109.5
H7AA C38A HL 109.5
H7AA C38A HM 109.5
HL C38A HM 109.5
C30B C31B H02D 109.5
C30B C31B H02E 109.5
C30B C31B H02F 109.5
H02D C31B H02E 109.5
H02D C31B H02F 109.5
H02E C31B H02F 109.5
C29A C30A H8AA 109.5
C29A C30A HN 109.5
C29A C30A HO 109.5
H8AA C30A HN 109.5
H8AA C30A HO 109.5
HN C30A HO 109.5
C26A C27A H9AA 109.5
C26A C27A HP 109.5
C26A C27A HQ 109.5
H9AA C27A HP 109.5
H9AA C27A HQ 109.5
HP C27A HQ 109.5
C20B C21B H02G 109.5
C20B C21B H02H 109.5
C20B C21B H02I 109.5
H02G C21B H02H 109.5
H02G C21B H02I 109.5
H02H C21B H02I 109.5

loop_
_geom_bond_atom_site_label_1
_geom_bond_atom_site_label_2
_geom_bond_distance
Ti2 N6B 1.9327(11)
Ti2 N5B 1.9109(12)
Ti2 N4B 1.8881(11)
Ti2 N1B 2.3792(11)
Ti2 N2B 2.1070(10)
Ti1 N2A 2.1054(11)
Ti1 N1A 2.3658(11)
Ti1 N4A 1.8864(12)
Ti1 N6A 1.9358(11)
Ti1 N5A 1.9143(12)
N6B C39B 1.4523(17)
N6B C40B 1.4570(18)
N5B C38B 1.4567(17)
N5B C37B 1.4594(17)
N4B C36B 1.4498(17)
N4B C35B 1.4487(19)
N1B C2B 1.3567(17)
N1B C6B 1.3619(16)
N2B C7B 1.3862(16)
N2B C10B 1.3852(16)
N2A C7A 1.3894(16)
N2A C10A 1.3853(16)
N3A C11A 1.3511(17)
N3A C15A 1.3460(16)
N1A C6A 1.3585(17)
N1A C2A 1.3583(16)
N4A C34A 1.4484(19)
N4A C35A 1.4508(18)
N3B C11B 1.3513(16)
N3B C15B 1.3468(17)
N6A C39A 1.4558(19)
N6A C38A 1.4516(19)
N5A C37A 1.4569(18)
N5A C36A 1.4642(19)
C12B H00F 0.9500
C12B C11B 1.3963(18)
C12B C13B 1.3807(19)
C11A C10A 1.4672(18)
C11A C12A 1.3943(19)
C7B C8B 1.3903(17)
C7B C6B 1.4423(18)
C9B H00I 0.9500
C9B C10B 1.3889(18)
C9B C8B 1.3990(19)
C11B C10B 1.4624(18)
C32A C25A 1.4028(19)
C32A C31A 1.3983(19)
C32A C33A 1.508(2)
C33B C26B 1.402(2)
C33B C32B 1.3914(18)
C33B C34B 1.5087(18)
C23B C16B 1.4035(18)
C23B C22B 1.3928(19)
C23B C25B 1.5090(19)
C8B H00O 0.9500
C7A C8A 1.3871(19)
C7A C6A 1.4459(18)
C16B C15B 1.4949(17)
C16B C17B 1.4057(19)
C10A C9A 1.3877(19)
C15B C14B 1.3922(19)
C8A H00T 0.9500
C8A C9A 1.4001(18)
C12A H00U 0.9500
C12A C13A 1.3830(19)
C17B C19B 1.3931(19)
C17B C18B 1.5110(19)
C9A H00W 0.9500
C14B H00X 0.9500
C14B C13B 1.3881(19)
C25A C15A 1.4989(18)
C25A C26A 1.4007(19)
C26B C2B 1.4990(17)
C26B C27B 1.4030(18)
C15A C14A 1.3876(19)
C2B C3B 1.3850(19)
C16A C17A 1.403(2)
C16A C2A 1.5000(19)
C16A C23A 1.4034(19)
C6B C5B 1.4001(19)
C13B H014 0.9500
C22B H015 0.9500
C22B C20B 1.388(2)
C17A C19A 1.389(2)
C17A C18A 1.509(2)
C5B H017 0.9500
C5B C4B 1.374(2)
C6A C5A 1.3995(18)
C27B C28B 1.506(2)
C27B C29B 1.3971(18)
C30B C32B 1.3903(19)
C30B C29B 1.384(2)
C30B C31B 1.5097(19)
C26A C28A 1.3942(19)
C26A C27A 1.504(2)
C20B C19B 1.391(2)
C20B C21B 1.508(2)
C29A C31A 1.388(2)
C29A C28A 1.385(2)
C29A C30A 1.5095(19)
C2A C3A 1.3857(19)
C32B H01F 0.9500
C28B H01A 0.9800
C28B H01B 0.9800
C28B H01C 0.9800
C29B H01H 0.9500
C14A H01 0.9500
C14A C13A 1.3914(19)
C39B H01D 0.9800
C39B H01E 0.9800
C39B H01G 0.9800
C20A C19A 1.391(2)
C20A C22A 1.382(2)
C20A C21A 1.509(2)
C31A H0AA 0.9500
C19A H1AA 0.9500
C23A C22A 1.397(2)
C23A C24A 1.505(2)
C13A H2AA 0.9500
C38B H01I 0.9800
C38B H01J 0.9800
C38B H01K 0.9800
C19B H01Q 0.9500
C22A H3AA 0.9500
C34B H01L 0.9800
C34B H01M 0.9800
C34B H01N 0.9800
C25B H24B 0.9800
C25B H01P 0.9800
C25B H01R 0.9800
C18B H01S 0.9800
C18B H01T 0.9800
C18B H01U 0.9800
C37B H01V 0.9800
C37B H01W 0.9800
C37B H01X 0.9800
C4A H4AA 0.9500
C4A C5A 1.373(2)
C4A C3A 1.391(2)
C40B H01Y 0.9800
C40B H 0.9800
C40B HA 0.9800
C36B H01Z 0.9800
C36B HB 0.9800
C36B HC 0.9800
C28A H5AA 0.9500
C3B H020 0.9500
C3B C4B 1.3917(19)
C5A H021 0.9500
C34A H02J 0.9800
C34A H02K 0.9800
C34A H02L 0.9800
C3A H023 0.9500
C4B H024 0.9500
C37A H02M 0.9800
C37A H02N 0.9800
C37A H02O 0.9800
C24A H02P 0.9800
C24A H02Q 0.9800
C24A H02R 0.9800
C18A H02S 0.9800
C18A H02T 0.9800
C18A H02U 0.9800
C35B H02A 0.9800
C35B H02B 0.9800
C35B H02C 0.9800
C36A H02V 0.9800
C36A H02W 0.9800
C36A H02X 0.9800
C39A H02Y 0.9800
C39A HD 0.9800
C39A HE 0.9800
C21A H02Z 0.9800
C21A HF 0.9800
C21A HG 0.9800
C35A H02 0.9800
C35A HH 0.9800
C35A HI 0.9800
C33A H6AA 0.9800
C33A HJ 0.9800
C33A HK 0.9800
C38A H7AA 0.9800
C38A HL 0.9800
C38A HM 0.9800
C31B H02D 0.9800
C31B H02E 0.9800
C31B H02F 0.9800
C30A H8AA 0.9800
C30A HN 0.9800
C30A HO 0.9800
C27A H9AA 0.9800
C27A HP 0.9800
C27A HQ 0.9800
C21B H02G 0.9800
C21B H02H 0.9800
C21B H02I 0.9800
